data_4106946
loop_
_publ_author_name
'Juliette Berthe'
'Juan Manuel Garcia'
'Edgar Ocando'
'Tsuyoshi Kato'
'Nathalie Saffon-Merceron'
'Abel De C\'ozar'
'Fernando P. Coss\'io'
'Antoine Baceiredo'

_publ_section_title
;
 Synthesis and Reactivity of a Phosphine-Stabilized Monogermanium Analogue
 of Alkynes
;
_journal_name_full 'Journal of the American Chemical Society'
_journal_page_first 15930
_journal_page_last 15933
_journal_paper_doi 10.1021/ja2073577
_journal_volume 133
_journal_year 2011
_chemical_formula_sum 'C40 H71 Ge N5 P2'
_chemical_formula_weight 756.55
_chemical_name_systematic
; 
 ? 
;
_space_group_IT_number 2
_symmetry_cell_setting triclinic
_symmetry_space_group_name_Hall '-P 1'
_symmetry_space_group_name_H-M 'P -1'
_atom_sites_solution_hydrogens geom
_atom_sites_solution_primary direct
_atom_sites_solution_secondary difmap
_audit_creation_method SHELXL-97
_cell_angle_alpha 85.4800(10)
_cell_angle_beta 81.329(2)
_cell_angle_gamma 70.6260(10)
_cell_formula_units_Z 2
_cell_length_a 9.8517(4)
_cell_length_b 10.3538(4)
_cell_length_c 22.4488(10)
_cell_measurement_reflns_used 9802
_cell_measurement_temperature 193(2)
_cell_measurement_theta_max 30.51
_cell_measurement_theta_min 2.28
_cell_volume 2134.46(15)
_computing_cell_refinement 'Bruker SAINT'
_computing_data_collection 'Bruker APEX2'
_computing_data_reduction 'Bruker SAINT'
_computing_molecular_graphics 'Bruker SHELXTL'
_computing_publication_material 'Bruker SHELXTL'
_computing_structure_refinement 'SHELXL-97 (Sheldrick, 2008)'
_computing_structure_solution 'SHELXS-97 (Sheldrick, 2008)'
_diffrn_ambient_temperature 193(2)
_diffrn_measured_fraction_theta_full 0.990
_diffrn_measured_fraction_theta_max 0.990
_diffrn_measurement_device_type 'Bruker kappa APEX-II CCD Quazar'
_diffrn_measurement_method 'phi and omega scans'
_diffrn_radiation_monochromator graphite
_diffrn_radiation_source 'fine-focus sealed tube'
_diffrn_radiation_type MoK\a
_diffrn_radiation_wavelength 0.71073
_diffrn_reflns_av_R_equivalents 0.0248
_diffrn_reflns_av_sigmaI/netI 0.0236
_diffrn_reflns_limit_h_max 12
_diffrn_reflns_limit_h_min -13
_diffrn_reflns_limit_k_max 13
_diffrn_reflns_limit_k_min -13
_diffrn_reflns_limit_l_max 29
_diffrn_reflns_limit_l_min -29
_diffrn_reflns_number 38146
_diffrn_reflns_theta_full 28.28
_diffrn_reflns_theta_max 28.28
_diffrn_reflns_theta_min 5.13
_exptl_absorpt_coefficient_mu 0.825
_exptl_absorpt_correction_T_max 0.7556
_exptl_absorpt_correction_T_min 0.6288
_exptl_absorpt_correction_type multi-scan
_exptl_absorpt_process_details 'SADABS (Bruker-AXS)'
_exptl_crystal_colour orange
_exptl_crystal_density_diffrn 1.177
_exptl_crystal_description block
_exptl_crystal_F_000 816
_exptl_crystal_size_max 0.62
_exptl_crystal_size_mid 0.40
_exptl_crystal_size_min 0.36
_refine_diff_density_max 0.670
_refine_diff_density_min -0.346
_refine_diff_density_rms 0.049
_refine_ls_extinction_method none
_refine_ls_goodness_of_fit_ref 1.030
_refine_ls_hydrogen_treatment constr
_refine_ls_matrix_type full
_refine_ls_number_parameters 449
_refine_ls_number_reflns 10483
_refine_ls_number_restraints 0
_refine_ls_restrained_S_all 1.030
_refine_ls_R_factor_all 0.0383
_refine_ls_R_factor_gt 0.0317
_refine_ls_shift/su_max 0.003
_refine_ls_shift/su_mean 0.000
_refine_ls_structure_factor_coef Fsqd
_refine_ls_weighting_details 'calc w=1/[\s^2^(Fo^2^)+(0.0371P)^2^+1.1287P] where P=(Fo^2^+2Fc^2^)/3'
_refine_ls_weighting_scheme calc
_refine_ls_wR_factor_gt 0.0796
_refine_ls_wR_factor_ref 0.0838
_reflns_number_gt 9306
_reflns_number_total 10483
_reflns_threshold_expression >2sigma(I)
_cod_data_source_file ja2073577_si_004.cif
_cod_data_source_block 6b
_cod_database_code 4106946

loop_
_symmetry_equiv_pos_as_xyz
'x, y, z'
'-x, -y, -z'

loop_
_atom_site_label
_atom_site_type_symbol
_atom_site_fract_x
_atom_site_fract_y
_atom_site_fract_z
_atom_site_U_iso_or_equiv
_atom_site_adp_type
_atom_site_occupancy
_atom_site_symmetry_multiplicity
_atom_site_calc_flag
_atom_site_refinement_flags
Ge1 Ge 0.744288(16) 0.187011(17) 0.244194(7) 0.02488(5) Uani 1 1 d .
P1 P 1.07410(4) 0.17991(4) 0.240313(16) 0.02254(8) Uani 1 1 d .
P2 P 0.88420(4) 0.21926(4) 0.359787(16) 0.02326(8) Uani 1 1 d .
N1 N 0.82938(13) 0.14731(12) 0.16171(5) 0.0215(2) Uani 1 1 d .
N2 N 1.22007(14) 0.07768(14) 0.27196(6) 0.0299(3) Uani 1 1 d .
N3 N 1.12962(15) 0.31824(14) 0.23789(6) 0.0310(3) Uani 1 1 d .
N4 N 0.78104(16) 0.38401(13) 0.37264(6) 0.0309(3) Uani 1 1 d .
N5 N 0.75943(16) 0.12874(14) 0.38303(6) 0.0310(3) Uani 1 1 d .
C1 C 0.90453(15) 0.19695(14) 0.27839(6) 0.0217(3) Uani 1 1 d .
C2 C 1.08290(16) 0.12686(17) 0.16777(7) 0.0269(3) Uani 1 1 d .
C3 C 0.97166(16) 0.12075(16) 0.13917(6) 0.0251(3) Uani 1 1 d .
C4 C 1.03952(18) 0.0672(2) 0.07623(7) 0.0359(4) Uani 1 1 d .
H4 H 0.9715 0.0865 0.0453 0.043 Uiso 1 1 calc R
C5 C 1.1304(2) -0.0859(2) 0.08602(9) 0.0429(4) Uani 1 1 d .
H5A H 1.0734 -0.1347 0.1132 0.051 Uiso 1 1 calc R
H5B H 1.1643 -0.1332 0.0472 0.051 Uiso 1 1 calc R
C6 C 1.25952(19) -0.0768(2) 0.11523(9) 0.0415(4) Uani 1 1 d .
H6A H 1.2662 -0.1270 0.1547 0.050 Uiso 1 1 calc R
H6B H 1.3524 -0.1139 0.0886 0.050 Uiso 1 1 calc R
C7 C 1.22155(17) 0.0787(2) 0.12292(7) 0.0347(4) Uani 1 1 d .
H7 H 1.3034 0.1090 0.1309 0.042 Uiso 1 1 calc R
C8 C 1.1613(2) 0.1325(2) 0.06325(8) 0.0413(4) Uani 1 1 d .
H8A H 1.2316 0.0952 0.0274 0.050 Uiso 1 1 calc R
H8B H 1.1238 0.2338 0.0600 0.050 Uiso 1 1 calc R
C9 C 0.72883(15) 0.15841(14) 0.11963(6) 0.0211(3) Uani 1 1 d .
C10 C 0.67306(17) 0.28399(15) 0.08850(7) 0.0265(3) Uani 1 1 d .
C11 C 0.57216(18) 0.29491(17) 0.04938(7) 0.0312(3) Uani 1 1 d .
H11 H 0.5338 0.3791 0.0281 0.037 Uiso 1 1 calc R
C12 C 0.52715(17) 0.18580(17) 0.04107(7) 0.0297(3) Uani 1 1 d .
H12 H 0.4579 0.1952 0.0144 0.036 Uiso 1 1 calc R
C13 C 0.58316(16) 0.06261(16) 0.07168(7) 0.0266(3) Uani 1 1 d .
H13 H 0.5521 -0.0124 0.0656 0.032 Uiso 1 1 calc R
C14 C 0.68436(16) 0.04623(15) 0.11134(6) 0.0229(3) Uani 1 1 d .
C15 C 0.7175(2) 0.40799(17) 0.09694(8) 0.0358(4) Uani 1 1 d .
H15 H 0.7907 0.3807 0.1259 0.043 Uiso 1 1 calc R
C16 C 0.7886(2) 0.4548(2) 0.03749(10) 0.0498(5) Uani 1 1 d .
H16A H 0.8686 0.3771 0.0198 0.075 Uiso 1 1 calc R
H16B H 0.8262 0.5276 0.0452 0.075 Uiso 1 1 calc R
H16C H 0.7164 0.4895 0.0095 0.075 Uiso 1 1 calc R
C17 C 0.5867(3) 0.5247(2) 0.12442(11) 0.0535(5) Uani 1 1 d .
H17A H 0.5180 0.5601 0.0950 0.080 Uiso 1 1 calc R
H17B H 0.6195 0.5983 0.1352 0.080 Uiso 1 1 calc R
H17C H 0.5388 0.4903 0.1606 0.080 Uiso 1 1 calc R
C18 C 0.74082(19) -0.08982(16) 0.14504(7) 0.0301(3) Uani 1 1 d .
H18 H 0.8214 -0.0861 0.1664 0.036 Uiso 1 1 calc R
C19 C 0.8022(2) -0.20971(18) 0.10218(9) 0.0434(4) Uani 1 1 d .
H19A H 0.7258 -0.2141 0.0798 0.065 Uiso 1 1 calc R
H19B H 0.8374 -0.2955 0.1255 0.065 Uiso 1 1 calc R
H19C H 0.8827 -0.1963 0.0738 0.065 Uiso 1 1 calc R
C20 C 0.6212(3) -0.1116(2) 0.19268(9) 0.0495(5) Uani 1 1 d .
H20A H 0.5845 -0.0342 0.2198 0.074 Uiso 1 1 calc R
H20B H 0.6607 -0.1965 0.2160 0.074 Uiso 1 1 calc R
H20C H 0.5417 -0.1180 0.1728 0.074 Uiso 1 1 calc R
C21 C 1.2936(2) 0.1621(2) 0.29570(9) 0.0397(4) Uani 1 1 d .
H21A H 1.3976 0.1099 0.2968 0.048 Uiso 1 1 calc R
H21B H 1.2479 0.1912 0.3370 0.048 Uiso 1 1 calc R
C22 C 1.2767(2) 0.2844(2) 0.25314(10) 0.0441(4) Uani 1 1 d .
H22A H 1.2880 0.3617 0.2729 0.053 Uiso 1 1 calc R
H22B H 1.3493 0.2615 0.2166 0.053 Uiso 1 1 calc R
C23 C 1.2063(2) -0.04055(18) 0.31073(8) 0.0362(4) Uani 1 1 d .
H23 H 1.1225 -0.0059 0.3431 0.043 Uiso 1 1 calc R
C24 C 1.3422(3) -0.1083(2) 0.34104(11) 0.0580(6) Uani 1 1 d .
H24A H 1.4267 -0.1396 0.3101 0.087 Uiso 1 1 calc R
H24B H 1.3310 -0.1868 0.3662 0.087 Uiso 1 1 calc R
H24C H 1.3564 -0.0419 0.3663 0.087 Uiso 1 1 calc R
C25 C 1.1763(3) -0.1445(2) 0.27636(10) 0.0521(5) Uani 1 1 d .
H25A H 1.0978 -0.0981 0.2522 0.078 Uiso 1 1 calc R
H25B H 1.1474 -0.2105 0.3047 0.078 Uiso 1 1 calc R
H25C H 1.2641 -0.1926 0.2497 0.078 Uiso 1 1 calc R
C26 C 1.0741(2) 0.43879(18) 0.19831(8) 0.0364(4) Uani 1 1 d .
H26 H 0.9805 0.4366 0.1871 0.044 Uiso 1 1 calc R
C27 C 1.0417(3) 0.5714(2) 0.23135(11) 0.0542(5) Uani 1 1 d .
H27A H 0.9728 0.5722 0.2678 0.081 Uiso 1 1 calc R
H27B H 0.9996 0.6499 0.2049 0.081 Uiso 1 1 calc R
H27C H 1.1319 0.5770 0.2425 0.081 Uiso 1 1 calc R
C28 C 1.1757(3) 0.4399(2) 0.14014(10) 0.0582(6) Uani 1 1 d .
H28A H 1.2651 0.4512 0.1495 0.087 Uiso 1 1 calc R
H28B H 1.1281 0.5161 0.1136 0.087 Uiso 1 1 calc R
H28C H 1.1993 0.3533 0.1198 0.087 Uiso 1 1 calc R
C29 C 0.6497(2) 0.45460(17) 0.34429(8) 0.0370(4) Uani 1 1 d .
H29 H 0.6230 0.3821 0.3266 0.044 Uiso 1 1 calc R
C30 C 0.6759(3) 0.5512(2) 0.29208(9) 0.0500(5) Uani 1 1 d .
H30A H 0.7018 0.6248 0.3074 0.075 Uiso 1 1 calc R
H30B H 0.5874 0.5908 0.2730 0.075 Uiso 1 1 calc R
H30C H 0.7553 0.5000 0.2624 0.075 Uiso 1 1 calc R
C31 C 0.5169(3) 0.5321(2) 0.38822(11) 0.0615(6) Uani 1 1 d .
H31A H 0.5004 0.4704 0.4218 0.092 Uiso 1 1 calc R
H31B H 0.4311 0.5652 0.3671 0.092 Uiso 1 1 calc R
H31C H 0.5345 0.6102 0.4037 0.092 Uiso 1 1 calc R
C32 C 0.8293(3) 0.4657(2) 0.41116(9) 0.0489(5) Uani 1 1 d .
H32 H 0.7750 0.5643 0.4029 0.059 Uiso 1 1 calc R
C33 C 0.9890(3) 0.4489(3) 0.39791(11) 0.0632(6) Uani 1 1 d .
H33A H 1.0457 0.3587 0.4131 0.095 Uiso 1 1 calc R
H33B H 1.0088 0.5205 0.4178 0.095 Uiso 1 1 calc R
H33C H 1.0163 0.4565 0.3543 0.095 Uiso 1 1 calc R
C34 C 0.7905(4) 0.4364(4) 0.47811(11) 0.0888(10) Uani 1 1 d .
H34A H 0.6855 0.4546 0.4873 0.133 Uiso 1 1 calc R
H34B H 0.8195 0.4956 0.5020 0.133 Uiso 1 1 calc R
H34C H 0.8415 0.3402 0.4880 0.133 Uiso 1 1 calc R
C35 C 0.6402(2) 0.1838(2) 0.43158(8) 0.0401(4) Uani 1 1 d .
H35 H 0.6354 0.2807 0.4357 0.048 Uiso 1 1 calc R
C36 C 0.4923(2) 0.1924(3) 0.41453(11) 0.0585(6) Uani 1 1 d .
H36A H 0.4818 0.2357 0.3743 0.088 Uiso 1 1 calc R
H36B H 0.4148 0.2470 0.4440 0.088 Uiso 1 1 calc R
H36C H 0.4859 0.0999 0.4144 0.088 Uiso 1 1 calc R
C37 C 0.6577(3) 0.1165(3) 0.49452(9) 0.0638(6) Uani 1 1 d .
H37A H 0.6563 0.0223 0.4941 0.096 Uiso 1 1 calc R
H37B H 0.5778 0.1687 0.5237 0.096 Uiso 1 1 calc R
H37C H 0.7503 0.1154 0.5059 0.096 Uiso 1 1 calc R
C38 C 0.8298(2) -0.01959(18) 0.37693(9) 0.0404(4) Uani 1 1 d .
H38 H 0.8979 -0.0299 0.3385 0.048 Uiso 1 1 calc R
C39 C 0.7245(3) -0.0941(2) 0.36745(12) 0.0602(6) Uani 1 1 d .
H39A H 0.6615 -0.0978 0.4053 0.090 Uiso 1 1 calc R
H39B H 0.7795 -0.1875 0.3546 0.090 Uiso 1 1 calc R
H39C H 0.6649 -0.0448 0.3364 0.090 Uiso 1 1 calc R
C40 C 0.9258(3) -0.0950(2) 0.42566(11) 0.0602(6) Uani 1 1 d .
H40A H 0.9806 -0.0381 0.4358 0.090 Uiso 1 1 calc R
H40B H 0.9934 -0.1822 0.4102 0.090 Uiso 1 1 calc R
H40C H 0.8641 -0.1124 0.4618 0.090 Uiso 1 1 calc R

loop_
_atom_site_aniso_label
_atom_site_aniso_U_11
_atom_site_aniso_U_22
_atom_site_aniso_U_33
_atom_site_aniso_U_23
_atom_site_aniso_U_13
_atom_site_aniso_U_12
Ge1 0.02194(8) 0.03569(9) 0.01853(8) -0.00529(6) -0.00021(6) -0.01144(6)
P1 0.02168(17) 0.02836(18) 0.01803(17) -0.00153(13) -0.00457(13) -0.00768(14)
P2 0.02864(19) 0.02599(18) 0.01621(16) -0.00180(13) -0.00382(14) -0.00963(15)
N1 0.0211(6) 0.0270(6) 0.0172(5) -0.0021(4) -0.0034(4) -0.0083(5)
N2 0.0266(6) 0.0341(7) 0.0276(7) -0.0010(5) -0.0094(5) -0.0054(5)
N3 0.0298(7) 0.0360(7) 0.0324(7) 0.0010(5) -0.0082(5) -0.0160(6)
N4 0.0406(8) 0.0278(6) 0.0236(6) -0.0077(5) -0.0017(6) -0.0100(6)
N5 0.0390(8) 0.0313(7) 0.0235(6) 0.0006(5) 0.0025(5) -0.0156(6)
C1 0.0245(7) 0.0244(6) 0.0159(6) -0.0014(5) -0.0026(5) -0.0076(5)
C2 0.0218(7) 0.0386(8) 0.0191(7) -0.0046(6) -0.0004(5) -0.0086(6)
C3 0.0252(7) 0.0326(7) 0.0168(6) -0.0034(5) -0.0017(5) -0.0084(6)
C4 0.0275(8) 0.0588(11) 0.0203(7) -0.0112(7) -0.0025(6) -0.0108(7)
C5 0.0329(9) 0.0535(11) 0.0409(10) -0.0249(8) 0.0010(7) -0.0093(8)
C6 0.0285(8) 0.0557(11) 0.0359(9) -0.0147(8) -0.0009(7) -0.0063(8)
C7 0.0235(7) 0.0554(10) 0.0253(8) -0.0086(7) 0.0009(6) -0.0130(7)
C8 0.0345(9) 0.0670(12) 0.0218(8) -0.0044(8) 0.0037(7) -0.0183(9)
C9 0.0202(6) 0.0263(7) 0.0173(6) -0.0026(5) -0.0020(5) -0.0078(5)
C10 0.0287(7) 0.0261(7) 0.0261(7) 0.0001(6) -0.0062(6) -0.0097(6)
C11 0.0315(8) 0.0313(8) 0.0303(8) 0.0034(6) -0.0108(6) -0.0076(6)
C12 0.0248(7) 0.0410(8) 0.0247(7) -0.0041(6) -0.0079(6) -0.0096(6)
C13 0.0258(7) 0.0327(7) 0.0252(7) -0.0066(6) -0.0017(6) -0.0140(6)
C14 0.0240(7) 0.0265(7) 0.0195(6) -0.0028(5) -0.0002(5) -0.0103(6)
C15 0.0459(10) 0.0276(8) 0.0402(9) 0.0044(7) -0.0157(8) -0.0172(7)
C16 0.0557(12) 0.0414(10) 0.0574(13) 0.0055(9) -0.0029(10) -0.0260(9)
C17 0.0674(14) 0.0361(10) 0.0588(13) -0.0121(9) 0.0003(11) -0.0205(10)
C18 0.0390(9) 0.0273(7) 0.0280(8) 0.0021(6) -0.0089(7) -0.0148(7)
C19 0.0578(12) 0.0263(8) 0.0466(11) -0.0035(7) -0.0151(9) -0.0102(8)
C20 0.0631(13) 0.0509(11) 0.0385(10) 0.0129(9) -0.0017(9) -0.0293(10)
C21 0.0315(9) 0.0488(10) 0.0424(10) -0.0037(8) -0.0177(7) -0.0117(8)
C22 0.0355(9) 0.0500(11) 0.0561(12) -0.0004(9) -0.0162(9) -0.0220(8)
C23 0.0363(9) 0.0338(8) 0.0323(9) 0.0023(7) -0.0060(7) -0.0031(7)
C24 0.0526(13) 0.0558(13) 0.0559(13) 0.0181(10) -0.0200(10) -0.0037(10)
C25 0.0758(15) 0.0328(9) 0.0462(11) 0.0014(8) -0.0097(10) -0.0154(10)
C26 0.0406(9) 0.0346(8) 0.0371(9) 0.0046(7) -0.0054(7) -0.0173(7)
C27 0.0706(15) 0.0359(10) 0.0597(13) 0.0011(9) -0.0113(11) -0.0213(10)
C28 0.0701(15) 0.0564(13) 0.0470(12) 0.0091(10) 0.0069(11) -0.0280(12)
C29 0.0398(9) 0.0292(8) 0.0341(9) -0.0047(7) 0.0007(7) -0.0024(7)
C30 0.0662(14) 0.0336(9) 0.0406(10) 0.0033(8) -0.0044(9) -0.0053(9)
C31 0.0554(13) 0.0488(12) 0.0566(14) -0.0092(10) 0.0119(11) 0.0079(10)
C32 0.0679(14) 0.0413(10) 0.0422(11) -0.0184(8) -0.0045(10) -0.0215(10)
C33 0.0823(17) 0.0734(15) 0.0557(14) -0.0167(12) -0.0117(12) -0.0496(14)
C34 0.115(3) 0.138(3) 0.0367(12) -0.0391(15) 0.0057(14) -0.070(2)
C35 0.0460(10) 0.0489(10) 0.0262(8) -0.0025(7) 0.0050(7) -0.0205(8)
C36 0.0448(12) 0.0772(16) 0.0572(13) -0.0094(12) 0.0061(10) -0.0286(11)
C37 0.0832(17) 0.0796(16) 0.0276(10) 0.0049(10) 0.0054(10) -0.0321(14)
C38 0.0531(11) 0.0304(8) 0.0367(9) 0.0041(7) -0.0006(8) -0.0159(8)
C39 0.0777(16) 0.0469(11) 0.0668(15) -0.0047(10) -0.0007(12) -0.0377(12)
C40 0.0659(15) 0.0490(12) 0.0571(14) 0.0213(10) -0.0105(11) -0.0112(11)

loop_
_atom_type_symbol
_atom_type_description
_atom_type_scat_dispersion_real
_atom_type_scat_dispersion_imag
_atom_type_scat_source
C C 0.0033 0.0016 'International Tables Vol C Tables 4.2.6.8 and 6.1.1.4'
H H 0.0000 0.0000 'International Tables Vol C Tables 4.2.6.8 and 6.1.1.4'
N N 0.0061 0.0033 'International Tables Vol C Tables 4.2.6.8 and 6.1.1.4'
P P 0.1023 0.0942 'International Tables Vol C Tables 4.2.6.8 and 6.1.1.4'
Ge Ge 0.1547 1.8001 'International Tables Vol C Tables 4.2.6.8 and 6.1.1.4'

loop_
_geom_angle_atom_site_label_1
_geom_angle_atom_site_label_2
_geom_angle_atom_site_label_3
_geom_angle
C1 Ge1 N1 101.22(5)
N3 P1 N2 92.91(7)
N3 P1 C1 116.39(7)
N2 P1 C1 117.99(7)
N3 P1 C2 110.42(7)
N2 P1 C2 109.45(7)
C1 P1 C2 108.79(7)
N4 P2 N5 102.74(7)
N4 P2 C1 106.79(7)
N5 P2 C1 98.33(6)
C3 N1 C9 117.56(11)
C3 N1 Ge1 126.45(10)
C9 N1 Ge1 115.78(9)
C23 N2 C21 115.69(13)
C23 N2 P1 119.04(11)
C21 N2 P1 109.97(11)
C22 N3 C26 118.79(14)
C22 N3 P1 112.73(12)
C26 N3 P1 122.33(11)
C29 N4 C32 117.38(14)
C29 N4 P2 123.46(11)
C32 N4 P2 119.03(13)
C38 N5 C35 120.91(14)
C38 N5 P2 111.44(11)
C35 N5 P2 118.86(11)
P1 C1 P2 115.45(8)
P1 C1 Ge1 125.79(8)
P2 C1 Ge1 118.70(7)
C3 C2 C7 106.68(13)
C3 C2 P1 128.30(12)
C7 C2 P1 125.01(11)
N1 C3 C2 128.42(13)
N1 C3 C4 124.84(13)
C2 C3 C4 106.62(13)
C3 C4 C8 100.27(13)
C3 C4 C5 105.78(14)
C8 C4 C5 100.63(14)
C6 C5 C4 102.99(15)
C7 C6 C5 102.99(15)
C2 C7 C8 100.62(13)
C2 C7 C6 108.19(14)
C8 C7 C6 99.68(14)
C7 C8 C4 93.81(13)
C14 C9 C10 120.75(13)
C14 C9 N1 120.15(12)
C10 C9 N1 119.08(12)
C11 C10 C9 118.59(14)
C11 C10 C15 119.28(14)
C9 C10 C15 122.13(13)
C12 C11 C10 121.21(15)
C11 C12 C13 119.74(14)
C12 C13 C14 121.34(14)
C13 C14 C9 118.37(13)
C13 C14 C18 119.68(13)
C9 C14 C18 121.94(13)
C10 C15 C17 110.46(15)
C10 C15 C16 111.35(15)
C17 C15 C16 111.13(16)
C14 C18 C20 110.23(14)
C14 C18 C19 111.88(13)
C20 C18 C19 111.02(15)
N2 C21 C22 105.74(14)
N3 C22 C21 104.25(14)
N2 C23 C25 112.05(15)
N2 C23 C24 110.91(16)
C25 C23 C24 109.85(17)
N3 C26 C28 113.24(16)
N3 C26 C27 111.01(15)
C28 C26 C27 109.66(16)
N4 C29 C30 112.56(16)
N4 C29 C31 114.55(16)
C30 C29 C31 109.44(16)
N4 C32 C33 113.99(16)
N4 C32 C34 111.90(18)
C33 C32 C34 109.6(2)
N5 C35 C37 117.07(18)
N5 C35 C36 112.26(16)
C37 C35 C36 109.96(18)
N5 C38 C39 113.04(17)
N5 C38 C40 116.54(17)
C39 C38 C40 110.82(17)

loop_
_geom_bond_atom_site_label_1
_geom_bond_atom_site_label_2
_geom_bond_distance
Ge1 C1 1.8915(14)
Ge1 N1 1.9296(12)
P1 N3 1.6888(14)
P1 N2 1.6949(13)
P1 C1 1.7175(15)
P1 C2 1.7403(15)
P2 N4 1.6926(14)
P2 N5 1.7764(14)
P2 C1 1.8325(14)
N1 C3 1.3596(19)
N1 C9 1.4410(18)
N2 C23 1.477(2)
N2 C21 1.477(2)
N3 C22 1.461(2)
N3 C26 1.471(2)
N4 C29 1.470(2)
N4 C32 1.482(2)
N5 C38 1.468(2)
N5 C35 1.470(2)
C2 C3 1.372(2)
C2 C7 1.530(2)
C3 C4 1.531(2)
C4 C8 1.543(3)
C4 C5 1.558(3)
C5 C6 1.549(3)
C6 C7 1.545(3)
C7 C8 1.536(2)
C9 C14 1.4042(19)
C9 C10 1.407(2)
C10 C11 1.395(2)
C10 C15 1.521(2)
C11 C12 1.378(2)
C12 C13 1.383(2)
C13 C14 1.395(2)
C14 C18 1.518(2)
C15 C17 1.532(3)
C15 C16 1.532(3)
C18 C20 1.530(2)
C18 C19 1.532(2)
C21 C22 1.504(3)
C23 C25 1.500(3)
C23 C24 1.525(3)
C26 C28 1.523(3)
C26 C27 1.528(3)
C29 C30 1.528(3)
C29 C31 1.539(3)
C32 C33 1.510(3)
C32 C34 1.526(3)
C35 C37 1.533(3)
C35 C36 1.534(3)
C38 C39 1.530(3)
C38 C40 1.545(3)
